data_4503949
loop_
_publ_author_name
'Xu, Jing-Yuan'
'Zhao, Bin'
'Bian, He-Dong'
'Gu, Wen'
'Yan, Shi-Ping'
'Cheng, Peng'
'Liao, Dai-Zheng'
'Shen, Pan-Wen'

_publ_section_title
;
 Syntheses, Structures, and Properties of Novel Cagelike Complexes Based
 on Dodecanuclear Lanthanide with a Large Cavity
;
_journal_issue 6
_journal_name_full 'Crystal Growth &amp; Design'
_journal_page_first 1044
_journal_paper_doi 10.1021/cg0605032
_journal_volume 7
_journal_year 2007
_chemical_formula_sum 'C102 H219 N18 Na Nd12 O131'
_chemical_formula_weight 5547.82
_chemical_name_systematic
; 
 ? 
;
_space_group_IT_number 148
_symmetry_cell_setting rhombohedral
_symmetry_space_group_name_Hall '-R 3'
_symmetry_space_group_name_H-M 'R -3 :H'
_atom_sites_solution_hydrogens geom
_atom_sites_solution_primary direct
_atom_sites_solution_secondary difmap
_audit_creation_method SHELXL-97
_cell_angle_alpha 90.00
_cell_angle_beta 90.00
_cell_angle_gamma 120.00
_cell_formula_units_Z 3
_cell_length_a 25.305(8)
_cell_length_b 25.305(8)
_cell_length_c 45.08(3)
_cell_measurement_reflns_used 943
_cell_measurement_temperature 293(2)
_cell_measurement_theta_max 23.90
_cell_measurement_theta_min 2.62
_cell_volume 24999(2)
_computing_cell_refinement 'Bruker SMART'
_computing_data_collection 'Bruker SMART'
_computing_data_reduction 'Bruker SAINT'
_computing_molecular_graphics 'Bruker SHELXTL'
_computing_publication_material 'Bruker SHELXTL'
_computing_structure_refinement 'SHELXL-97 (Sheldrick, 1997)'
_computing_structure_solution 'SHELXS-97 (Sheldrick, 1990)'
_diffrn_ambient_temperature 293(2)
_diffrn_measured_fraction_theta_full 0.984
_diffrn_measured_fraction_theta_max 0.984
_diffrn_measurement_device_type 'CCD area detector'
_diffrn_measurement_method 'phi and omega scans'
_diffrn_radiation_monochromator graphite
_diffrn_radiation_source 'fine-focus sealed tube'
_diffrn_radiation_type MoK\a
_diffrn_radiation_wavelength 0.71073
_diffrn_reflns_av_R_equivalents 0.1656
_diffrn_reflns_av_sigmaI/netI 0.1776
_diffrn_reflns_limit_h_max 29
_diffrn_reflns_limit_h_min -30
_diffrn_reflns_limit_k_max 29
_diffrn_reflns_limit_k_min -28
_diffrn_reflns_limit_l_max 53
_diffrn_reflns_limit_l_min -34
_diffrn_reflns_number 30803
_diffrn_reflns_theta_full 25.03
_diffrn_reflns_theta_max 25.03
_diffrn_reflns_theta_min 1.61
_exptl_absorpt_coefficient_mu 1.902
_exptl_absorpt_correction_T_max 0.8326
_exptl_absorpt_correction_T_min 0.7023
_exptl_absorpt_correction_type multi-scan
_exptl_absorpt_process_details SADABS
_exptl_crystal_colour purple
_exptl_crystal_density_diffrn 1.105
_exptl_crystal_density_method 'not measured'
_exptl_crystal_description block
_exptl_crystal_F_000 8208
_exptl_crystal_size_max 0.20
_exptl_crystal_size_mid 0.15
_exptl_crystal_size_min 0.10
_refine_diff_density_max 1.815
_refine_diff_density_min -1.133
_refine_diff_density_rms 0.181
_refine_ls_extinction_method none
_refine_ls_goodness_of_fit_ref 1.069
_refine_ls_hydrogen_treatment constr
_refine_ls_matrix_type full
_refine_ls_number_parameters 414
_refine_ls_number_reflns 9661
_refine_ls_number_restraints 0
_refine_ls_restrained_S_all 1.069
_refine_ls_R_factor_all 0.2062
_refine_ls_R_factor_gt 0.0617
_refine_ls_shift/su_max 0.001
_refine_ls_shift/su_mean 0.000
_refine_ls_structure_factor_coef Fsqd
_refine_ls_weighting_details 'calc w=1/[\s^2^(Fo^2^)+(0.0705P)^2^+49.6495P] where P=(Fo^2^+2Fc^2^)/3'
_refine_ls_weighting_scheme calc
_refine_ls_wR_factor_gt 0.1277
_refine_ls_wR_factor_ref 0.1938
_reflns_number_gt 4315
_reflns_number_total 9661
_reflns_threshold_expression >2sigma(I)
_cod_data_source_file cg0605032si20070310_071743.cif
_cod_data_source_block 030130a
_cod_depositor_comments
;
The following automatic conversions were performed:

'_symmetry_cell_setting' value 'Rhombohedral' changed to
'rhombohedral' according to
/home/saulius/struct/CIF-dictionaries/cif_core.dic dictionary named
'cif_core.dic' version 2.4.1 from
2010-06-29.

'_exptl_absorpt_correction_type' value 'Multi-SCAN'
changed to 'multi-scan' according to
/home/saulius/struct/CIF-dictionaries/cif_core.dic dictionary named
'cif_core.dic' version 2.4.1 from
2010-06-29.

'_refine_ls_hydrogen_treatment' value 'CONSTR' changed
to 'constr' according to
/home/saulius/struct/CIF-dictionaries/cif_core.dic dictionary named
'cif_core.dic' version 2.4.1 from 2010-06-29.

Automatic conversion script
Id: cif_fix_values 1715 2011-07-08 13:25:40Z adriana 
;
_cod_original_cell_volume 24996(19)
_cod_original_sg_symbol_H-M R-3
_cod_database_code 4503949

loop_
_symmetry_equiv_pos_as_xyz
'x, y, z'
'-y, x-y, z'
'-x+y, -x, z'
'x+2/3, y+1/3, z+1/3'
'-y+2/3, x-y+1/3, z+1/3'
'-x+y+2/3, -x+1/3, z+1/3'
'x+1/3, y+2/3, z+2/3'
'-y+1/3, x-y+2/3, z+2/3'
'-x+y+1/3, -x+2/3, z+2/3'
'-x, -y, -z'
'y, -x+y, -z'
'x-y, x, -z'
'-x+2/3, -y+1/3, -z+1/3'
'y+2/3, -x+y+1/3, -z+1/3'
'x-y+2/3, x+1/3, -z+1/3'
'-x+1/3, -y+2/3, -z+2/3'
'y+1/3, -x+y+2/3, -z+2/3'
'x-y+1/3, x+2/3, -z+2/3'

loop_
_atom_site_label
_atom_site_type_symbol
_atom_site_fract_x
_atom_site_fract_y
_atom_site_fract_z
_atom_site_U_iso_or_equiv
_atom_site_adp_type
_atom_site_occupancy
_atom_site_symmetry_multiplicity
_atom_site_calc_flag
_atom_site_refinement_flags
Nd1 Nd 0.89211(3) -0.03072(3) 0.141447(16) 0.0363(2) Uani 1 1 d .
Nd2 Nd 0.85464(3) 0.00165(3) 0.057758(15) 0.0338(2) Uani 1 1 d .
Na1 Na 1.0000 0.0000 0.0000 0.041(3) Uani 1 6 d S
O1 O 0.8420(4) 0.0129(4) 0.11034(19) 0.043(2) Uani 1 1 d .
O2 O 0.8966(4) 0.0702(4) 0.01398(18) 0.041(2) Uani 1 1 d .
O3 O 0.9545(4) 0.1618(4) -0.0073(2) 0.049(2) Uani 1 1 d .
O4 O 0.7634(4) 0.0111(5) 0.0590(2) 0.053(3) Uani 1 1 d .
O5 O 0.7146(4) 0.0612(5) 0.0630(3) 0.085(4) Uani 1 1 d .
O6 O 0.8007(4) -0.1322(4) 0.1269(2) 0.053(3) Uani 1 1 d .
O7 O 0.7095(5) -0.2133(5) 0.1355(3) 0.081(4) Uani 1 1 d .
O8 O 0.8951(4) 0.0354(4) 0.1814(2) 0.048(2) Uani 1 1 d .
O9 O 0.8592(5) 0.0590(5) 0.2211(2) 0.078(4) Uani 1 1 d .
N1 N 0.8762(4) 0.1183(4) 0.0633(2) 0.036(3) Uani 1 1 d .
N2 N 0.7834(5) -0.0659(5) 0.1686(2) 0.046(3) Uani 1 1 d .
C1 C 0.8171(5) 0.0442(6) 0.1222(3) 0.037(3) Uani 1 1 d .
C2 C 0.8368(6) 0.1045(6) 0.1147(3) 0.036(3) Uani 1 1 d .
C3 C 0.8087(7) 0.1345(7) 0.1276(3) 0.052(4) Uani 1 1 d .
H3A H 0.8229 0.1750 0.1226 0.062 Uiso 1 1 calc R
C4 C 0.7609(7) 0.1066(7) 0.1474(3) 0.053(4) Uani 1 1 d .
C5 C 0.7413(6) 0.0468(7) 0.1549(3) 0.047(4) Uani 1 1 d .
H5A H 0.7093 0.0272 0.1683 0.057 Uiso 1 1 calc R
C6 C 0.7680(6) 0.0151(6) 0.1430(3) 0.040(3) Uani 1 1 d .
C7 C 0.8902(6) 0.1389(6) 0.0942(3) 0.040(3) Uani 1 1 d .
H7A H 0.9032 0.1820 0.0952 0.048 Uiso 1 1 calc R
H7B H 0.9238 0.1339 0.1010 0.048 Uiso 1 1 calc R
C8 C 0.7294(7) 0.1392(7) 0.1599(3) 0.067(5) Uani 1 1 d .
H8A H 0.7493 0.1804 0.1528 0.101 Uiso 1 1 calc R
H8B H 0.7315 0.1394 0.1812 0.101 Uiso 1 1 calc R
H8C H 0.6875 0.1184 0.1538 0.101 Uiso 1 1 calc R
C9 C 0.7434(6) -0.0512(6) 0.1497(3) 0.047(4) Uani 1 1 d .
H9A H 0.7361 -0.0729 0.1310 0.056 Uiso 1 1 calc R
H9B H 0.7044 -0.0668 0.1596 0.056 Uiso 1 1 calc R
C10 C 0.9269(6) 0.1583(6) 0.0433(3) 0.046(4) Uani 1 1 d .
H10A H 0.9652 0.1714 0.0536 0.055 Uiso 1 1 calc R
H10B H 0.9242 0.1944 0.0390 0.055 Uiso 1 1 calc R
C11 C 0.9275(6) 0.1287(7) 0.0150(4) 0.055(4) Uani 1 1 d .
C12 C 0.8201(6) 0.1185(7) 0.0534(3) 0.052(4) Uani 1 1 d .
H12A H 0.8228 0.1263 0.0322 0.062 Uiso 1 1 calc R
H12B H 0.8181 0.1515 0.0633 0.062 Uiso 1 1 calc R
C13 C 0.7622(6) 0.0594(8) 0.0597(4) 0.059(4) Uani 1 1 d .
C14 C 0.7513(7) -0.1331(6) 0.1714(4) 0.063(4) Uani 1 1 d .
H14A H 0.7093 -0.1480 0.1772 0.075 Uiso 1 1 calc R
H14B H 0.7707 -0.1445 0.1868 0.075 Uiso 1 1 calc R
C15 C 0.7529(7) -0.1621(7) 0.1423(4) 0.059(4) Uani 1 1 d .
C16 C 0.7935(6) -0.0357(6) 0.1971(3) 0.051(4) Uani 1 1 d .
H16A H 0.7923 -0.0635 0.2123 0.062 Uiso 1 1 calc R
H16B H 0.7596 -0.0289 0.2009 0.062 Uiso 1 1 calc R
C17 C 0.8520(7) 0.0244(7) 0.2010(3) 0.054(4) Uani 1 1 d .
N3 N 0.9962(7) 0.0799(5) 0.0918(3) 0.061(4) Uani 1 1 d .
O10 O 0.9748(4) 0.0641(4) 0.11812(19) 0.042(2) Uani 1 1 d .
O11 O 0.9630(4) 0.0703(4) 0.06848(18) 0.038(2) Uani 1 1 d .
O12 O 1.0553(4) 0.1075(4) 0.08844(19) 0.040(2) Uani 1 1 d .
O13 O 1.0000 0.0000 0.1599(4) 0.043(4) Uani 1 3 d S
H13A H 1.0000 0.0000 0.1817 0.051 Uiso 1 3 calc SR
O14 O 0.8844(4) -0.0958(4) 0.1858(2) 0.057(3) Uani 1 1 d .
H14C H 0.8616 -0.1344 0.1850 0.069 Uiso 1 1 d R
H14D H 0.9045 -0.0791 0.2015 0.069 Uiso 1 1 d R
O15 O 0.7718(4) -0.1072(4) 0.0690(2) 0.066(3) Uani 1 1 d .
H15A H 0.7804 -0.1262 0.0820 0.079 Uiso 1 1 d R
H15B H 0.7526 -0.1295 0.0540 0.079 Uiso 1 1 d R
O16 O 0.9065(4) -0.0451(4) 0.02728(18) 0.041(2) Uani 1 1 d .
H16C H 0.9100 -0.0728 0.0409 0.050 Uiso 1 1 calc R
H16D H 0.8758 -0.0709 0.0129 0.050 Uiso 1 1 calc R
O17 O 0.9455(8) 0.1555(8) 0.2530(4) 0.159(7) Uani 1 1 d .
H17C H 0.9552 0.1922 0.2495 0.239 Uiso 1 1 d R
H17D H 0.9675 0.1558 0.2674 0.239 Uiso 1 1 d R
O18 O 0.7280(8) 0.7925(10) 0.0260(4) 0.185(8) Uani 1 1 d .
H18C H 0.7066 0.7770 0.0105 0.278 Uiso 1 1 d R
H18D H 0.7605 0.7908 0.0241 0.278 Uiso 1 1 d R
O19 O 0.7640(8) 0.0382(9) 0.2591(4) 0.174(8) Uani 1 1 d .
H19C H 0.7938 0.0447 0.2474 0.261 Uiso 1 1 d R
H19D H 0.7274 0.0351 0.2548 0.261 Uiso 1 1 d R
O20 O 0.6949(9) 0.7152(10) 0.0885(5) 0.203(10) Uani 1 1 d .
H20C H 0.6901 0.6803 0.0845 0.305 Uiso 1 1 d R
H20D H 0.6632 0.7099 0.0976 0.305 Uiso 1 1 d R
O21 O 0.6190(11) 0.7119(12) 0.1749(8) 0.136(13) Uani 0.50 1 d P
O22 O 0.6538(12) 0.9058(19) 0.0787(9) 0.20(2) Uani 0.50 1 d P
O23 O 0.6202(14) 0.996(3) 0.1066(9) 0.27(3) Uani 0.50 1 d P
O24 O 0.046(3) 0.091(3) 0.2451(14) 0.12(2) Uiso 0.25 1 d P
O25 O 0.0484(19) 0.154(2) 0.2461(9) 0.184(15) Uiso 0.50 1 d P
O26 O 0.607(4) 0.890(4) 0.214(2) 0.21(4) Uiso 0.25 1 d P

loop_
_atom_site_aniso_label
_atom_site_aniso_U_11
_atom_site_aniso_U_22
_atom_site_aniso_U_33
_atom_site_aniso_U_23
_atom_site_aniso_U_13
_atom_site_aniso_U_12
Nd1 0.0373(4) 0.0387(4) 0.0343(4) 0.0012(3) 0.0040(3) 0.0202(4)
Nd2 0.0305(4) 0.0378(4) 0.0357(4) -0.0012(3) 0.0004(3) 0.0191(4)
Na1 0.037(4) 0.037(4) 0.047(8) 0.000 0.000 0.019(2)
O1 0.047(6) 0.045(5) 0.042(5) 0.007(4) 0.014(4) 0.026(5)
O2 0.051(6) 0.038(5) 0.033(5) -0.001(4) 0.004(4) 0.020(5)
O3 0.056(6) 0.042(6) 0.047(6) 0.009(5) 0.016(5) 0.024(5)
O4 0.048(6) 0.058(6) 0.063(7) -0.006(5) -0.007(5) 0.033(5)
O5 0.033(6) 0.092(9) 0.134(11) 0.023(8) 0.011(7) 0.034(6)
O6 0.051(6) 0.046(6) 0.049(6) 0.006(5) 0.016(5) 0.016(5)
O7 0.068(8) 0.041(6) 0.102(9) -0.005(6) 0.006(7) 0.002(6)
O8 0.044(6) 0.053(6) 0.049(6) -0.005(5) 0.001(5) 0.027(5)
O9 0.091(9) 0.073(8) 0.054(7) -0.019(6) 0.025(6) 0.028(7)
N1 0.031(6) 0.037(6) 0.043(7) 0.006(5) 0.008(5) 0.020(5)
N2 0.051(7) 0.039(7) 0.040(7) 0.004(6) 0.007(6) 0.017(6)
C1 0.031(7) 0.045(8) 0.036(8) -0.017(7) -0.007(6) 0.019(7)
C2 0.040(8) 0.039(8) 0.031(7) -0.002(6) 0.000(6) 0.021(7)
C3 0.059(10) 0.051(9) 0.057(10) -0.001(8) -0.012(8) 0.036(8)
C4 0.051(9) 0.068(11) 0.046(9) -0.013(8) 0.016(8) 0.033(8)
C5 0.036(8) 0.061(10) 0.044(9) -0.009(8) 0.009(7) 0.023(7)
C6 0.055(9) 0.037(8) 0.026(7) 0.003(6) 0.009(7) 0.022(7)
C7 0.049(8) 0.040(8) 0.032(8) -0.005(6) -0.006(7) 0.022(7)
C8 0.082(12) 0.087(12) 0.059(10) -0.001(9) 0.008(9) 0.062(11)
C9 0.040(8) 0.063(10) 0.048(9) 0.004(7) 0.009(7) 0.034(8)
C10 0.047(8) 0.044(8) 0.061(10) 0.002(7) 0.009(7) 0.034(7)
C11 0.039(9) 0.051(10) 0.069(11) -0.026(9) 0.009(8) 0.018(8)
C12 0.055(10) 0.064(10) 0.052(9) 0.007(8) 0.015(8) 0.042(9)
C13 0.032(9) 0.079(12) 0.071(12) -0.015(10) -0.015(8) 0.030(9)
C14 0.056(10) 0.054(10) 0.075(12) 0.012(9) 0.021(9) 0.024(8)
C15 0.048(10) 0.042(9) 0.082(13) -0.007(9) -0.003(9) 0.020(8)
C16 0.053(9) 0.039(8) 0.051(9) 0.008(7) 0.015(8) 0.015(7)
C17 0.061(10) 0.071(11) 0.043(9) 0.017(8) 0.030(8) 0.043(9)
N3 0.087(11) 0.049(8) 0.059(9) -0.009(7) -0.015(8) 0.044(8)
O10 0.047(5) 0.049(6) 0.026(5) 0.014(4) 0.002(4) 0.021(5)
O11 0.036(5) 0.053(6) 0.032(5) -0.006(4) -0.007(4) 0.028(5)
O12 0.016(4) 0.055(6) 0.047(6) 0.001(5) 0.003(4) 0.016(4)
O13 0.034(5) 0.034(5) 0.060(11) 0.000 0.000 0.017(3)
O14 0.056(6) 0.055(6) 0.064(7) 0.007(5) 0.005(5) 0.031(5)
O15 0.064(7) 0.063(7) 0.065(7) -0.006(6) -0.023(6) 0.028(6)
O16 0.045(5) 0.069(6) 0.034(5) -0.002(5) -0.004(4) 0.046(5)
O17 0.164(16) 0.148(15) 0.202(19) -0.036(13) -0.044(14) 0.105(13)
O18 0.129(15) 0.27(2) 0.166(17) 0.015(17) -0.022(13) 0.103(16)
O19 0.161(16) 0.22(2) 0.163(17) 0.006(15) 0.064(14) 0.110(16)
O20 0.173(18) 0.24(2) 0.23(2) -0.111(19) -0.050(17) 0.135(18)
O21 0.076(18) 0.094(19) 0.22(3) 0.10(2) 0.10(2) 0.031(16)
O22 0.035(16) 0.24(4) 0.24(4) 0.07(3) -0.01(2) 0.00(2)
O23 0.06(2) 0.39(7) 0.15(4) 0.05(4) -0.01(2) -0.05(3)

loop_
_atom_type_symbol
_atom_type_description
_atom_type_scat_dispersion_real
_atom_type_scat_dispersion_imag
_atom_type_scat_source
C C 0.0033 0.0016 'International Tables Vol C Tables 4.2.6.8 and 6.1.1.4'
H H 0.0000 0.0000 'International Tables Vol C Tables 4.2.6.8 and 6.1.1.4'
N N 0.0061 0.0033 'International Tables Vol C Tables 4.2.6.8 and 6.1.1.4'
O O 0.0106 0.0060 'International Tables Vol C Tables 4.2.6.8 and 6.1.1.4'
Na Na 0.0362 0.0249 'International Tables Vol C Tables 4.2.6.8 and 6.1.1.4'
Nd Nd -0.1943 3.0179 'International Tables Vol C Tables 4.2.6.8 and 6.1.1.4'

loop_
_geom_angle_atom_site_label_1
_geom_angle_atom_site_label_2
_geom_angle_atom_site_label_3
_geom_angle
_geom_angle_site_symmetry_1
_geom_angle_site_symmetry_3
O8 Nd1 O12 150.6(3) . 2_645
O8 Nd1 O10 148.6(3) . 2_645
O12 Nd1 O10 53.4(3) 2_645 2_645
O8 Nd1 O1 87.7(3) . .
O12 Nd1 O1 66.9(3) 2_645 .
O10 Nd1 O1 120.3(3) 2_645 .
O8 Nd1 O10 85.9(3) . .
O12 Nd1 O10 73.0(3) 2_645 .
O10 Nd1 O10 89.2(4) 2_645 .
O1 Nd1 O10 72.8(3) . .
O8 Nd1 O14 80.2(3) . .
O12 Nd1 O14 129.2(3) 2_645 .
O10 Nd1 O14 81.9(3) 2_645 .
O1 Nd1 O14 147.3(3) . .
O10 Nd1 O14 135.5(3) . .
O8 Nd1 O6 125.9(3) . .
O12 Nd1 O6 68.1(3) 2_645 .
O10 Nd1 O6 74.9(3) 2_645 .
O1 Nd1 O6 84.0(3) . .
O10 Nd1 O6 140.1(3) . .
O14 Nd1 O6 79.1(3) . .
O8 Nd1 O13 83.7(3) . .
O12 Nd1 O13 105.1(4) 2_645 .
O10 Nd1 O13 66.1(3) 2_645 .
O1 Nd1 O13 138.3(3) . .
O10 Nd1 O13 66.0(3) . .
O14 Nd1 O13 70.6(3) . .
O6 Nd1 O13 133.0(2) . .
O8 Nd1 N2 64.6(3) . .
O12 Nd1 N2 118.8(3) 2_645 .
O10 Nd1 N2 132.4(3) 2_645 .
O1 Nd1 N2 75.1(3) . .
O10 Nd1 N2 136.8(3) . .
O14 Nd1 N2 72.3(3) . .
O6 Nd1 N2 61.6(3) . .
O13 Nd1 N2 134.3(4) . .
O8 Nd1 N3 165.2(3) . 2_645
O12 Nd1 N3 26.9(3) 2_645 2_645
O10 Nd1 N3 26.5(3) 2_645 2_645
O1 Nd1 N3 93.9(4) . 2_645
O10 Nd1 N3 80.6(3) . 2_645
O14 Nd1 N3 105.5(4) . 2_645
O6 Nd1 N3 68.8(3) . 2_645
O13 Nd1 N3 85.5(4) . 2_645
N2 Nd1 N3 130.0(3) . 2_645
O8 Nd1 Nd2 118.5(2) . .
O12 Nd1 Nd2 33.75(18) 2_645 .
O10 Nd1 Nd2 86.9(2) 2_645 .
O1 Nd1 Nd2 33.61(19) . .
O10 Nd1 Nd2 65.38(19) . .
O14 Nd1 Nd2 155.7(2) . .
O6 Nd1 Nd2 77.2(2) . .
O13 Nd1 Nd2 123.9(3) . .
N2 Nd1 Nd2 100.6(2) . .
N3 Nd1 Nd2 60.6(3) 2_645 .
O1 Nd2 O4 77.2(3) . .
O1 Nd2 O12 68.0(3) . 2_645
O4 Nd2 O12 134.0(3) . 2_645
O1 Nd2 O11 83.7(3) . .
O4 Nd2 O11 134.8(3) . .
O12 Nd2 O11 70.9(3) 2_645 .
O1 Nd2 O2 136.7(3) . .
O4 Nd2 O2 92.6(3) . .
O12 Nd2 O2 133.4(3) 2_645 .
O11 Nd2 O2 74.1(3) . .
O1 Nd2 O15 81.1(3) . .
O4 Nd2 O15 78.1(3) . .
O12 Nd2 O15 67.9(3) 2_645 .
O11 Nd2 O15 138.8(3) . .
O2 Nd2 O15 138.3(3) . .
O1 Nd2 O16 134.9(3) . .
O4 Nd2 O16 141.9(3) . .
O12 Nd2 O16 67.2(3) 2_645 .
O11 Nd2 O16 77.5(3) . .
O2 Nd2 O16 76.0(3) . .
O15 Nd2 O16 86.7(3) . .
O1 Nd2 O3 143.0(3) . 12_545
O4 Nd2 O3 72.1(3) . 12_545
O12 Nd2 O3 122.4(3) 2_645 12_545
O11 Nd2 O3 132.9(3) . 12_545
O2 Nd2 O3 65.7(3) . 12_545
O15 Nd2 O3 72.9(3) . 12_545
O16 Nd2 O3 70.1(3) . 12_545
O1 Nd2 N1 75.6(3) . .
O4 Nd2 N1 65.1(3) . .
O12 Nd2 N1 128.8(3) 2_645 .
O11 Nd2 N1 70.6(3) . .
O2 Nd2 N1 62.3(3) . .
O15 Nd2 N1 139.7(3) . .
O16 Nd2 N1 132.6(3) . .
O3 Nd2 N1 108.4(3) 12_545 .
O1 Nd2 Nd1 34.6(2) . .
O4 Nd2 Nd1 109.0(2) . .
O12 Nd2 Nd1 33.81(19) 2_645 .
O11 Nd2 Nd1 70.69(19) . .
O2 Nd2 Nd1 144.5(2) . .
O15 Nd2 Nd1 75.3(2) . .
O16 Nd2 Nd1 100.33(18) . .
O3 Nd2 Nd1 147.1(2) 12_545 .
N1 Nd2 Nd1 101.1(2) . .
O16 Na1 O16 95.9(3) 3_765 2_645
O16 Na1 O16 180.0(4) 3_765 12_545
O16 Na1 O16 84.1(3) 2_645 12_545
O16 Na1 O16 84.1(3) 3_765 10_755
O16 Na1 O16 84.1(3) 2_645 10_755
O16 Na1 O16 95.9(3) 12_545 10_755
O16 Na1 O16 95.9(3) 3_765 .
O16 Na1 O16 95.9(3) 2_645 .
O16 Na1 O16 84.1(3) 12_545 .
O16 Na1 O16 180.0(8) 10_755 .
O16 Na1 O16 84.1(3) 3_765 11_665
O16 Na1 O16 180.0(4) 2_645 11_665
O16 Na1 O16 95.9(3) 12_545 11_665
O16 Na1 O16 95.9(3) 10_755 11_665
O16 Na1 O16 84.1(3) . 11_665
C1 O1 Nd2 125.9(7) . .
C1 O1 Nd1 121.9(7) . .
Nd2 O1 Nd1 111.8(3) . .
C11 O2 Nd2 125.3(9) . .
C11 O3 Nd2 135.4(8) . 11_665
C13 O4 Nd2 126.2(9) . .
C15 O6 Nd1 125.4(9) . .
C17 O8 Nd1 127.6(9) . .
C7 N1 C10 111.3(10) . .
C7 N1 C12 110.2(10) . .
C10 N1 C12 108.5(10) . .
C7 N1 Nd2 110.6(7) . .
C10 N1 Nd2 108.6(7) . .
C12 N1 Nd2 107.4(8) . .
C16 N2 C14 112.4(11) . .
C16 N2 C9 109.6(11) . .
C14 N2 C9 106.4(11) . .
C16 N2 Nd1 110.1(8) . .
C14 N2 Nd1 107.4(8) . .
C9 N2 Nd1 111.0(7) . .
O1 C1 C2 122.2(11) . .
O1 C1 C6 120.0(11) . .
C2 C1 C6 117.8(11) . .
C1 C2 C3 119.6(12) . .
C1 C2 C7 120.6(11) . .
C3 C2 C7 119.7(12) . .
C4 C3 C2 123.0(14) . .
C4 C3 H3A 118.5 . .
C2 C3 H3A 118.5 . .
C5 C4 C3 117.6(13) . .
C5 C4 C8 120.4(13) . .
C3 C4 C8 121.9(14) . .
C4 C5 C6 121.8(12) . .
C4 C5 H5A 119.1 . .
C6 C5 H5A 119.1 . .
C5 C6 C1 120.2(12) . .
C5 C6 C9 121.4(12) . .
C1 C6 C9 118.3(11) . .
N1 C7 C2 113.0(10) . .
N1 C7 H7A 109.0 . .
C2 C7 H7A 109.0 . .
N1 C7 H7B 109.0 . .
C2 C7 H7B 109.0 . .
H7A C7 H7B 107.8 . .
C4 C8 H8A 109.5 . .
C4 C8 H8B 109.5 . .
H8A C8 H8B 109.5 . .
C4 C8 H8C 109.5 . .
H8A C8 H8C 109.5 . .
H8B C8 H8C 109.5 . .
C6 C9 N2 115.9(11) . .
C6 C9 H9A 108.3 . .
N2 C9 H9A 108.3 . .
C6 C9 H9B 108.3 . .
N2 C9 H9B 108.3 . .
H9A C9 H9B 107.4 . .
N1 C10 C11 113.8(11) . .
N1 C10 H10A 108.8 . .
C11 C10 H10A 108.8 . .
N1 C10 H10B 108.8 . .
C11 C10 H10B 108.8 . .
H10A C10 H10B 107.7 . .
O3 C11 O2 123.3(13) . .
O3 C11 C10 119.2(13) . .
O2 C11 C10 117.3(14) . .
N1 C12 C13 113.3(11) . .
N1 C12 H12A 108.9 . .
C13 C12 H12A 108.9 . .
N1 C12 H12B 108.9 . .
C13 C12 H12B 108.9 . .
H12A C12 H12B 107.7 . .
O5 C13 O4 123.0(15) . .
O5 C13 C12 117.9(15) . .
O4 C13 C12 118.8(13) . .
N2 C14 C15 110.6(12) . .
N2 C14 H14A 109.5 . .
C15 C14 H14A 109.5 . .
N2 C14 H14B 109.5 . .
C15 C14 H14B 109.5 . .
H14A C14 H14B 108.1 . .
O7 C15 O6 124.6(16) . .
O7 C15 C14 119.6(15) . .
O6 C15 C14 115.7(13) . .
N2 C16 C17 117.2(11) . .
N2 C16 H16A 108.0 . .
C17 C16 H16A 108.0 . .
N2 C16 H16B 108.0 . .
C17 C16 H16B 108.0 . .
H16A C16 H16B 107.2 . .
O9 C17 O8 122.6(15) . .
O9 C17 C16 122.1(13) . .
O8 C17 C16 115.3(13) . .
O10 N3 O11 124.2(13) . .
O10 N3 O12 117.7(12) . .
O11 N3 O12 118.1(12) . .
O10 N3 Nd1 59.6(7) . 3_765
O11 N3 Nd1 176.0(11) . 3_765
O12 N3 Nd1 58.1(6) . 3_765
N3 O10 Nd1 94.0(8) . 3_765
N3 O10 Nd1 135.3(8) . .
Nd1 O10 Nd1 115.9(3) 3_765 .
N3 O11 Nd2 133.3(8) . .
N3 O12 Nd2 152.0(8) . 3_765
N3 O12 Nd1 94.9(7) . 3_765
Nd2 O12 Nd1 112.4(3) 3_765 3_765
Nd1 O13 Nd1 110.1(3) 2_645 .
Nd1 O13 Nd1 110.1(3) 2_645 3_765
Nd1 O13 Nd1 110.1(3) . 3_765
Nd1 O13 H13A 108.9 2_645 .
Nd1 O13 H13A 108.9 . .
Nd1 O13 H13A 108.9 3_765 .
Nd1 O14 H14C 120.1 . .
Nd1 O14 H14D 119.9 . .
H14C O14 H14D 120.0 . .
Nd2 O15 H15A 116.4 . .
Nd2 O15 H15B 116.2 . .
H15A O15 H15B 112.9 . .
Na1 O16 Nd2 132.0(4) . .
Na1 O16 H16C 104.3 . .
Nd2 O16 H16C 104.3 . .
Na1 O16 H16D 104.3 . .
Nd2 O16 H16D 104.3 . .
H16C O16 H16D 105.6 . .
H17C O17 H17D 107.7 . .
H18C O18 H18D 107.7 . .
H19C O19 H19D 129.5 . .
H20C O20 H20D 107.7 . .

loop_
_geom_bond_atom_site_label_1
_geom_bond_atom_site_label_2
_geom_bond_distance
_geom_bond_site_symmetry_2
Nd1 O8 2.434(9) .
Nd1 O12 2.451(9) 2_645
Nd1 O10 2.485(8) 2_645
Nd1 O1 2.489(8) .
Nd1 O10 2.493(8) .
Nd1 O14 2.535(9) .
Nd1 O6 2.537(9) .
Nd1 O13 2.575(5) .
Nd1 N2 2.722(11) .
Nd1 N3 2.875(13) 2_645
Nd1 Nd2 4.072(2) .
Nd2 O1 2.428(9) .
Nd2 O4 2.437(9) .
Nd2 O12 2.447(8) 2_645
Nd2 O11 2.451(8) .
Nd2 O2 2.487(8) .
Nd2 O15 2.542(9) .
Nd2 O16 2.562(8) .
Nd2 O3 2.680(9) 12_545
Nd2 N1 2.732(10) .
Na1 O16 2.390(8) 3_765
Na1 O16 2.390(8) 2_645
Na1 O16 2.390(8) 12_545
Na1 O16 2.390(8) 10_755
Na1 O16 2.390(8) .
Na1 O16 2.390(8) 11_665
O1 C1 1.346(14) .
O2 C11 1.285(16) .
O3 C11 1.266(17) .
O3 Nd2 2.680(9) 11_665
O4 C13 1.239(17) .
O5 C13 1.237(16) .
O6 C15 1.266(17) .
O7 C15 1.247(16) .
O8 C17 1.319(15) .
O9 C17 1.211(16) .
N1 C7 1.468(15) .
N1 C10 1.478(15) .
N1 C12 1.491(15) .
N2 C16 1.451(16) .
N2 C14 1.479(16) .
N2 C9 1.505(16) .
C1 C2 1.390(17) .
C1 C6 1.431(17) .
C2 C3 1.399(17) .
C2 C7 1.503(17) .
C3 C4 1.378(19) .
C3 H3A 0.9300 .
C4 C5 1.377(19) .
C4 C8 1.513(18) .
C5 C6 1.389(17) .
C5 H5A 0.9300 .
C6 C9 1.501(17) .
C7 H7A 0.9700 .
C7 H7B 0.9700 .
C8 H8A 0.9600 .
C8 H8B 0.9600 .
C8 H8C 0.9600 .
C9 H9A 0.9700 .
C9 H9B 0.9700 .
C10 C11 1.484(18) .
C10 H10A 0.9700 .
C10 H10B 0.9700 .
C12 C13 1.51(2) .
C12 H12A 0.9700 .
C12 H12B 0.9700 .
C14 C15 1.51(2) .
C14 H14A 0.9700 .
C14 H14B 0.9700 .
C16 C17 1.51(2) .
C16 H16A 0.9700 .
C16 H16B 0.9700 .
N3 O10 1.284(14) .
N3 O11 1.289(14) .
N3 O12 1.307(15) .
N3 Nd1 2.875(13) 3_765
O10 Nd1 2.485(8) 3_765
O12 Nd2 2.447(8) 3_765
O12 Nd1 2.451(9) 3_765
O13 Nd1 2.575(5) 2_645
O13 Nd1 2.575(5) 3_765
O13 H13A 0.9800 .
O14 H14C 0.8501 .
O14 H14D 0.8496 .
O15 H15A 0.8520 .
O15 H15B 0.8620 .
O16 H16C 0.9700 .
O16 H16D 0.9700 .
O17 H17C 0.8500 .
O17 H17D 0.8500 .
O18 H18C 0.8502 .
O18 H18D 0.8501 .
O19 H19C 0.8679 .
O19 H19D 0.9108 .
O20 H20C 0.8500 .
O20 H20D 0.8500 .
O24 O25 1.54(6) .

loop_
_geom_torsion_atom_site_label_1
_geom_torsion_atom_site_label_2
_geom_torsion_atom_site_label_3
_geom_torsion_atom_site_label_4
_geom_torsion
_geom_torsion_site_symmetry_1
_geom_torsion_site_symmetry_4
O8 Nd1 Nd2 O1 -25.7(4) . .
O12 Nd1 Nd2 O1 168.0(5) 2_645 .
O10 Nd1 Nd2 O1 173.7(4) 2_645 .
O10 Nd1 Nd2 O1 -95.8(4) . .
O14 Nd1 Nd2 O1 111.2(6) . .
O6 Nd1 Nd2 O1 98.5(4) . .
O13 Nd1 Nd2 O1 -128.0(4) . .
N2 Nd1 Nd2 O1 41.1(4) . .
N3 Nd1 Nd2 O1 171.2(4) 2_645 .
O8 Nd1 Nd2 O4 -49.9(3) . .
O12 Nd1 Nd2 O4 143.8(4) 2_645 .
O10 Nd1 Nd2 O4 149.4(3) 2_645 .
O1 Nd1 Nd2 O4 -24.3(4) . .
O10 Nd1 Nd2 O4 -120.1(3) . .
O14 Nd1 Nd2 O4 87.0(5) . .
O6 Nd1 Nd2 O4 74.2(3) . .
O13 Nd1 Nd2 O4 -152.2(3) . .
N2 Nd1 Nd2 O4 16.8(3) . .
N3 Nd1 Nd2 O4 146.9(4) 2_645 .
O8 Nd1 Nd2 O12 166.3(4) . 2_645
O10 Nd1 Nd2 O12 5.6(4) 2_645 2_645
O1 Nd1 Nd2 O12 -168.0(5) . 2_645
O10 Nd1 Nd2 O12 96.1(4) . 2_645
O14 Nd1 Nd2 O12 -56.8(6) . 2_645
O6 Nd1 Nd2 O12 -69.6(4) . 2_645
O13 Nd1 Nd2 O12 64.0(4) . 2_645
N2 Nd1 Nd2 O12 -127.0(4) . 2_645
N3 Nd1 Nd2 O12 3.1(4) 2_645 2_645
O8 Nd1 Nd2 O11 82.1(3) . .
O12 Nd1 Nd2 O11 -84.2(4) 2_645 .
O10 Nd1 Nd2 O11 -78.6(3) 2_645 .
O1 Nd1 Nd2 O11 107.7(4) . .
O10 Nd1 Nd2 O11 11.9(3) . .
O14 Nd1 Nd2 O11 -141.0(5) . .
O6 Nd1 Nd2 O11 -153.8(3) . .
O13 Nd1 Nd2 O11 -20.2(2) . .
N2 Nd1 Nd2 O11 148.8(3) . .
N3 Nd1 Nd2 O11 -81.1(3) 2_645 .
O8 Nd1 Nd2 O2 74.5(4) . .
O12 Nd1 Nd2 O2 -91.8(5) 2_645 .
O10 Nd1 Nd2 O2 -86.2(4) 2_645 .
O1 Nd1 Nd2 O2 100.1(5) . .
O10 Nd1 Nd2 O2 4.3(4) . .
O14 Nd1 Nd2 O2 -148.6(6) . .
O6 Nd1 Nd2 O2 -161.4(4) . .
O13 Nd1 Nd2 O2 -27.8(4) . .
N2 Nd1 Nd2 O2 141.2(4) . .
N3 Nd1 Nd2 O2 -88.7(4) 2_645 .
O8 Nd1 Nd2 O15 -121.5(3) . .
O12 Nd1 Nd2 O15 72.2(4) 2_645 .
O10 Nd1 Nd2 O15 77.9(3) 2_645 .
O1 Nd1 Nd2 O15 -95.8(4) . .
O10 Nd1 Nd2 O15 168.4(3) . .
O14 Nd1 Nd2 O15 15.4(5) . .
O6 Nd1 Nd2 O15 2.7(3) . .
O13 Nd1 Nd2 O15 136.2(3) . .
N2 Nd1 Nd2 O15 -54.7(3) . .
N3 Nd1 Nd2 O15 75.4(3) 2_645 .
O8 Nd1 Nd2 O16 154.8(3) . .
O12 Nd1 Nd2 O16 -11.5(4) 2_645 .
O10 Nd1 Nd2 O16 -5.9(3) 2_645 .
O1 Nd1 Nd2 O16 -179.6(4) . .
O10 Nd1 Nd2 O16 84.6(3) . .
O14 Nd1 Nd2 O16 -68.3(5) . .
O6 Nd1 Nd2 O16 -81.1(3) . .
O13 Nd1 Nd2 O16 52.5(2) . .
N2 Nd1 Nd2 O16 -138.5(3) . .
N3 Nd1 Nd2 O16 -8.4(3) 2_645 .
O8 Nd1 Nd2 O3 -136.0(4) . 12_545
O12 Nd1 Nd2 O3 57.7(5) 2_645 12_545
O10 Nd1 Nd2 O3 63.3(4) 2_645 12_545
O1 Nd1 Nd2 O3 -110.4(5) . 12_545
O10 Nd1 Nd2 O3 153.8(4) . 12_545
O14 Nd1 Nd2 O3 0.8(6) . 12_545
O6 Nd1 Nd2 O3 -11.9(4) . 12_545
O13 Nd1 Nd2 O3 121.6(4) . 12_545
N2 Nd1 Nd2 O3 -69.3(4) . 12_545
N3 Nd1 Nd2 O3 60.8(4) 2_645 12_545
O8 Nd1 Nd2 N1 17.3(3) . .
O12 Nd1 Nd2 N1 -149.0(4) 2_645 .
O10 Nd1 Nd2 N1 -143.3(3) 2_645 .
O1 Nd1 Nd2 N1 43.0(4) . .
O10 Nd1 Nd2 N1 -52.8(3) . .
O14 Nd1 Nd2 N1 154.2(5) . .
O6 Nd1 Nd2 N1 141.5(3) . .
O13 Nd1 Nd2 N1 -85.0(2) . .
N2 Nd1 Nd2 N1 84.1(3) . .
N3 Nd1 Nd2 N1 -145.8(3) 2_645 .
O4 Nd2 O1 C1 -30.3(9) . .
O12 Nd2 O1 C1 -179.6(9) 2_645 .
O11 Nd2 O1 C1 108.5(9) . .
O2 Nd2 O1 C1 49.8(10) . .
O15 Nd2 O1 C1 -109.9(9) . .
O16 Nd2 O1 C1 173.8(8) . .
O3 Nd2 O1 C1 -64.5(10) 12_545 .
N1 Nd2 O1 C1 36.9(9) . .
Nd1 Nd2 O1 C1 173.2(11) . .
O4 Nd2 O1 Nd1 156.5(4) . .
O12 Nd2 O1 Nd1 7.1(3) 2_645 .
O11 Nd2 O1 Nd1 -64.7(3) . .
O2 Nd2 O1 Nd1 -123.5(4) . .
O15 Nd2 O1 Nd1 76.8(4) . .
O16 Nd2 O1 Nd1 0.6(5) . .
O3 Nd2 O1 Nd1 122.3(4) 12_545 .
N1 Nd2 O1 Nd1 -136.3(4) . .
O8 Nd1 O1 C1 -15.9(8) . .
O12 Nd1 O1 C1 179.3(9) 2_645 .
O10 Nd1 O1 C1 179.1(8) 2_645 .
O10 Nd1 O1 C1 -102.3(9) . .
O14 Nd1 O1 C1 51.7(11) . .
O6 Nd1 O1 C1 110.6(8) . .
O13 Nd1 O1 C1 -93.7(9) . .
N2 Nd1 O1 C1 48.4(8) . .
N3 Nd1 O1 C1 178.8(8) 2_645 .
Nd2 Nd1 O1 C1 -173.5(10) . .
O8 Nd1 O1 Nd2 157.6(4) . .
O12 Nd1 O1 Nd2 -7.2(3) 2_645 .
O10 Nd1 O1 Nd2 -7.3(5) 2_645 .
O10 Nd1 O1 Nd2 71.2(3) . .
O14 Nd1 O1 Nd2 -134.7(5) . .
O6 Nd1 O1 Nd2 -75.9(4) . .
O13 Nd1 O1 Nd2 79.9(6) . .
N2 Nd1 O1 Nd2 -138.1(4) . .
N3 Nd1 O1 Nd2 -7.7(4) 2_645 .
O1 Nd2 O2 C11 10.3(12) . .
O4 Nd2 O2 C11 84.3(10) . .
O12 Nd2 O2 C11 -94.2(10) 2_645 .
O11 Nd2 O2 C11 -51.8(10) . .
O15 Nd2 O2 C11 159.2(10) . .
O16 Nd2 O2 C11 -132.5(10) . .
O3 Nd2 O2 C11 153.3(11) 12_545 .
N1 Nd2 O2 C11 24.3(10) . .
Nd1 Nd2 O2 C11 -44.3(11) . .
O1 Nd2 O4 C13 84.2(12) . .
O12 Nd2 O4 C13 125.2(12) 2_645 .
O11 Nd2 O4 C13 16.7(14) . .
O2 Nd2 O4 C13 -53.3(12) . .
O15 Nd2 O4 C13 167.7(13) . .
O16 Nd2 O4 C13 -123.7(12) . .
O3 Nd2 O4 C13 -116.7(13) 12_545 .
N1 Nd2 O4 C13 4.4(12) . .
Nd1 Nd2 O4 C13 98.0(12) . .
O8 Nd1 O6 C15 -13.6(13) . .
O12 Nd1 O6 C15 -163.8(12) 2_645 .
O10 Nd1 O6 C15 140.1(12) 2_645 .
O1 Nd1 O6 C15 -96.3(11) . .
O10 Nd1 O6 C15 -150.1(10) . .
O14 Nd1 O6 C15 55.6(11) . .
O13 Nd1 O6 C15 105.6(12) . .
N2 Nd1 O6 C15 -20.0(11) . .
N3 Nd1 O6 C15 167.2(12) 2_645 .
Nd2 Nd1 O6 C15 -129.7(11) . .
O12 Nd1 O8 C17 115.4(11) 2_645 .
O10 Nd1 O8 C17 -119.5(10) 2_645 .
O1 Nd1 O8 C17 86.0(10) . .
O10 Nd1 O8 C17 158.9(11) . .
O14 Nd1 O8 C17 -63.6(10) . .
O6 Nd1 O8 C17 5.1(12) . .
O13 Nd1 O8 C17 -134.9(11) . .
N2 Nd1 O8 C17 11.4(10) . .
N3 Nd1 O8 C17 -177.7(14) 2_645 .
Nd2 Nd1 O8 C17 99.8(10) . .
O1 Nd2 N1 C7 18.7(7) . .
O4 Nd2 N1 C7 101.1(8) . .
O12 Nd2 N1 C7 -26.4(9) 2_645 .
O11 Nd2 N1 C7 -69.6(7) . .
O2 Nd2 N1 C7 -151.4(8) . .
O15 Nd2 N1 C7 75.4(9) . .
O16 Nd2 N1 C7 -120.1(7) . .
O3 Nd2 N1 C7 160.3(7) 12_545 .
Nd1 Nd2 N1 C7 -4.8(7) . .
O1 Nd2 N1 C10 141.2(8) . .
O4 Nd2 N1 C10 -136.4(9) . .
O12 Nd2 N1 C10 96.0(8) 2_645 .
O11 Nd2 N1 C10 52.8(8) . .
O2 Nd2 N1 C10 -28.9(7) . .
O15 Nd2 N1 C10 -162.2(7) . .
O16 Nd2 N1 C10 2.3(9) . .
O3 Nd2 N1 C10 -77.2(8) 12_545 .
Nd1 Nd2 N1 C10 117.6(8) . .
O1 Nd2 N1 C12 -101.6(8) . .
O4 Nd2 N1 C12 -19.2(7) . .
O12 Nd2 N1 C12 -146.8(7) 2_645 .
O11 Nd2 N1 C12 170.1(8) . .
O2 Nd2 N1 C12 88.3(8) . .
O15 Nd2 N1 C12 -45.0(10) . .
O16 Nd2 N1 C12 119.5(7) . .
O3 Nd2 N1 C12 40.0(8) 12_545 .
Nd1 Nd2 N1 C12 -125.1(7) . .
O8 Nd1 N2 C16 -18.0(8) . .
O12 Nd1 N2 C16 -165.1(8) 2_645 .
O10 Nd1 N2 C16 129.8(8) 2_645 .
O1 Nd1 N2 C16 -112.6(9) . .
O10 Nd1 N2 C16 -69.5(10) . .
O14 Nd1 N2 C16 69.3(8) . .
O6 Nd1 N2 C16 156.3(9) . .
O13 Nd1 N2 C16 32.6(10) . .
N3 Nd1 N2 C16 165.0(8) 2_645 .
Nd2 Nd1 N2 C16 -134.6(8) . .
O8 Nd1 N2 C14 -140.6(10) . .
O12 Nd1 N2 C14 72.3(9) 2_645 .
O10 Nd1 N2 C14 7.2(10) 2_645 .
O1 Nd1 N2 C14 124.8(9) . .
O10 Nd1 N2 C14 167.9(8) . .
O14 Nd1 N2 C14 -53.3(9) . .
O6 Nd1 N2 C14 33.7(8) . .
O13 Nd1 N2 C14 -90.0(9) . .
N3 Nd1 N2 C14 42.4(10) 2_645 .
Nd2 Nd1 N2 C14 102.7(9) . .
O8 Nd1 N2 C9 103.5(8) . .
O12 Nd1 N2 C9 -43.6(9) 2_645 .
O10 Nd1 N2 C9 -108.7(8) 2_645 .
O1 Nd1 N2 C9 8.9(8) . .
O10 Nd1 N2 C9 52.0(10) . .
O14 Nd1 N2 C9 -169.2(9) . .
O6 Nd1 N2 C9 -82.2(8) . .
O13 Nd1 N2 C9 154.1(7) . .
N3 Nd1 N2 C9 -73.5(9) 2_645 .
Nd2 Nd1 N2 C9 -13.2(8) . .
Nd2 O1 C1 C2 -52.5(15) . .
Nd1 O1 C1 C2 120.1(11) . .
Nd2 O1 C1 C6 126.5(10) . .
Nd1 O1 C1 C6 -61.0(13) . .
O1 C1 C2 C3 179.4(11) . .
C6 C1 C2 C3 0.4(18) . .
O1 C1 C2 C7 -4.0(18) . .
C6 C1 C2 C7 177.0(11) . .
C1 C2 C3 C4 -1(2) . .
C7 C2 C3 C4 -177.7(13) . .
C2 C3 C4 C5 1(2) . .
C2 C3 C4 C8 -177.1(13) . .
C3 C4 C5 C6 0(2) . .
C8 C4 C5 C6 177.8(13) . .
C4 C5 C6 C1 0(2) . .
C4 C5 C6 C9 -175.7(13) . .
O1 C1 C6 C5 -178.7(11) . .
C2 C1 C6 C5 0.3(18) . .
O1 C1 C6 C9 -3.1(18) . .
C2 C1 C6 C9 175.9(11) . .
C10 N1 C7 C2 172.5(10) . .
C12 N1 C7 C2 52.1(14) . .
Nd2 N1 C7 C2 -66.6(11) . .
C1 C2 C7 N1 71.8(15) . .
C3 C2 C7 N1 -111.6(13) . .
C5 C6 C9 N2 -111.1(14) . .
C1 C6 C9 N2 73.3(15) . .
C16 N2 C9 C6 60.0(14) . .
C14 N2 C9 C6 -178.2(11) . .
Nd1 N2 C9 C6 -61.8(12) . .
C7 N1 C10 C11 157.6(12) . .
C12 N1 C10 C11 -81.0(14) . .
Nd2 N1 C10 C11 35.6(13) . .
Nd2 O3 C11 O2 -26(2) 11_665 .
Nd2 O3 C11 C10 158.6(9) 11_665 .
Nd2 O2 C11 O3 170.9(10) . .
Nd2 O2 C11 C10 -13.8(17) . .
N1 C10 C11 O3 157.1(12) . .
N1 C10 C11 O2 -18.3(18) . .
C7 N1 C12 C13 -88.5(14) . .
C10 N1 C12 C13 149.4(12) . .
Nd2 N1 C12 C13 32.1(13) . .
Nd2 O4 C13 O5 -173.4(11) . .
Nd2 O4 C13 C12 13(2) . .
N1 C12 C13 O5 153.5(14) . .
N1 C12 C13 O4 -32.3(19) . .
C16 N2 C14 C15 -168.7(12) . .
C9 N2 C14 C15 71.4(14) . .
Nd1 N2 C14 C15 -47.5(13) . .
Nd1 O6 C15 O7 -176.6(12) . .
Nd1 O6 C15 C14 1.0(19) . .
N2 C14 C15 O7 -148.1(14) . .
N2 C14 C15 O6 34.1(19) . .
C14 N2 C16 C17 144.8(13) . .
C9 N2 C16 C17 -97.2(14) . .
Nd1 N2 C16 C17 25.2(15) . .
Nd1 O8 C17 O9 175.8(11) . .
Nd1 O8 C17 C16 -2.1(17) . .
N2 C16 C17 O9 164.4(14) . .
N2 C16 C17 O8 -17.6(19) . .
O11 N3 O10 Nd1 -178.4(10) . 3_765
O12 N3 O10 Nd1 1.7(11) . 3_765
O11 N3 O10 Nd1 47.8(17) . .
O12 N3 O10 Nd1 -132.1(10) . .
Nd1 N3 O10 Nd1 -133.8(10) 3_765 .
O8 Nd1 O10 N3 -159.7(11) . .
O12 Nd1 O10 N3 -0.4(11) 2_645 .
O10 Nd1 O10 N3 51.3(12) 2_645 .
O1 Nd1 O10 N3 -70.8(11) . .
O14 Nd1 O10 N3 128.9(11) . .
O6 Nd1 O10 N3 -13.6(13) . .
O13 Nd1 O10 N3 115.4(12) . .
N2 Nd1 O10 N3 -114.6(11) . .
N3 Nd1 O10 N3 26.2(12) 2_645 .
Nd2 Nd1 O10 N3 -35.6(11) . .
O8 Nd1 O10 Nd1 73.5(4) . 3_765
O12 Nd1 O10 Nd1 -127.2(4) 2_645 3_765
O10 Nd1 O10 Nd1 -75.5(4) 2_645 3_765
O1 Nd1 O10 Nd1 162.3(4) . 3_765
O14 Nd1 O10 Nd1 2.0(6) . 3_765
O6 Nd1 O10 Nd1 -140.5(4) . 3_765
O13 Nd1 O10 Nd1 -11.4(4) . 3_765
N2 Nd1 O10 Nd1 118.6(4) . 3_765
N3 Nd1 O10 Nd1 -100.6(5) 2_645 3_765
Nd2 Nd1 O10 Nd1 -162.5(4) . 3_765
O10 N3 O11 Nd2 -18.0(17) . .
O12 N3 O11 Nd2 161.9(7) . .
Nd1 N3 O11 Nd2 -177(100) 3_765 .
O1 Nd2 O11 N3 29.2(10) . .
O4 Nd2 O11 N3 94.2(10) . .
O12 Nd2 O11 N3 -39.6(10) 2_645 .
O2 Nd2 O11 N3 171.7(10) . .
O15 Nd2 O11 N3 -39.6(12) . .
O16 Nd2 O11 N3 -109.5(10) . .
O3 Nd2 O11 N3 -156.5(9) 12_545 .
N1 Nd2 O11 N3 106.1(10) . .
Nd1 Nd2 O11 N3 -3.7(9) . .
O10 N3 O12 Nd2 166.4(11) . 3_765
O11 N3 O12 Nd2 -14(2) . 3_765
Nd1 N3 O12 Nd2 168.1(17) 3_765 3_765
O10 N3 O12 Nd1 -1.7(11) . 3_765
O11 N3 O12 Nd1 178.3(9) . 3_765
O8 Nd1 O13 Nd1 160.8(5) . 2_645
O12 Nd1 O13 Nd1 -47.8(5) 2_645 2_645
O10 Nd1 O13 Nd1 -10.6(4) 2_645 2_645
O1 Nd1 O13 Nd1 -120.0(3) . 2_645
O10 Nd1 O13 Nd1 -110.9(6) . 2_645
O14 Nd1 O13 Nd1 79.0(4) . 2_645
O6 Nd1 O13 Nd1 26.1(8) . 2_645
N2 Nd1 O13 Nd1 116.2(5) . 2_645
N3 Nd1 O13 Nd1 -29.2(5) 2_645 2_645
Nd2 Nd1 O13 Nd1 -79.0(4) . 2_645
O8 Nd1 O13 Nd1 -77.7(4) . 3_765
O12 Nd1 O13 Nd1 73.7(4) 2_645 3_765
O10 Nd1 O13 Nd1 110.9(6) 2_645 3_765
O1 Nd1 O13 Nd1 1.5(8) . 3_765
O10 Nd1 O13 Nd1 10.5(4) . 3_765
O14 Nd1 O13 Nd1 -159.5(5) . 3_765
O6 Nd1 O13 Nd1 147.6(3) . 3_765
N2 Nd1 O13 Nd1 -122.3(5) . 3_765
N3 Nd1 O13 Nd1 92.2(5) 2_645 3_765
Nd2 Nd1 O13 Nd1 42.5(5) . 3_765
O16 Na1 O16 Nd2 24.2(6) 3_765 .
O16 Na1 O16 Nd2 120.7(2) 2_645 .
O16 Na1 O16 Nd2 -155.8(6) 12_545 .
O16 Na1 O16 Nd2 -84(75) 10_755 .
O16 Na1 O16 Nd2 -59.3(2) 11_665 .
O1 Nd2 O16 Na1 -104.5(5) . .
O4 Nd2 O16 Na1 115.7(5) . .
O12 Nd2 O16 Na1 -111.0(5) 2_645 .
O11 Nd2 O16 Na1 -36.7(4) . .
O2 Nd2 O16 Na1 39.7(4) . .
O15 Nd2 O16 Na1 -178.5(5) . .
O3 Nd2 O16 Na1 108.5(5) 12_545 .
N1 Nd2 O16 Na1 11.5(6) . .
Nd1 Nd2 O16 Na1 -104.1(4) . .
